data_1572169
loop_
_publ_author_name
'Kundu, Sourav'
'Jana, Debgopal'
'Mandal, Nilangshu'
'Mondal, Ayan'
'Murmu, Ranjit'
'Roy, Nanda Kishore'
'Datta, Ayan'
'Bisai, Alakesh'

_publ_section_title
;
 Biomimetic total synthesis of the reported structure of
 (+)-selaginedorffone B
;
_journal_name_full 'Chemical Science'
_journal_paper_doi 10.1039/D4SC04103H
_journal_year 2024
_chemical_absolute_configuration syn
_chemical_formula_moiety '0.5(C42 H43 O6), 0.5(C42 H46 O6)'
_chemical_formula_sum 'C42 H46 O6'
_chemical_formula_weight 646.79
_space_group_crystal_system triclinic
_space_group_IT_number 1
_space_group_name_Hall 'P 1'
_space_group_name_H-M_alt 'P 1'
_atom_sites_solution_hydrogens geom
_atom_sites_solution_primary dual
_audit_block_doi 10.5517/ccdc.csd.cc2ftx06
_audit_creation_date 2023-04-26
_audit_creation_method
;
Olex2 1.5
(compiled 2022.04.07 svn.rca3783a0 for OlexSys, GUI svn.r6498)
;
_audit_update_record
;
2023-04-26 deposited with the CCDC.	2024-07-25 downloaded from the CCDC.
;
_cell_angle_alpha 86.519(2)
_cell_angle_beta 86.864(2)
_cell_angle_gamma 67.266(3)
_cell_formula_units_Z 2
_cell_length_a 6.2642(3)
_cell_length_b 8.0505(2)
_cell_length_c 36.8967(6)
_cell_measurement_reflns_used 12182
_cell_measurement_temperature 100.00(10)
_cell_measurement_theta_max 68.1220
_cell_measurement_theta_min 2.3740
_cell_volume 1711.99(10)
_computing_cell_refinement 'CrysAlisPro 1.171.40.53 (Rigaku OD, 2019)'
_computing_data_collection 'CrysAlisPro 1.171.40.53 (Rigaku OD, 2019)'
_computing_data_reduction 'CrysAlisPro 1.171.40.53 (Rigaku OD, 2019)'
_computing_molecular_graphics 'Olex2 1.5 (Dolomanov et al., 2009)'
_computing_publication_material 'Olex2 1.5 (Dolomanov et al., 2009)'
_computing_structure_refinement 'SHELXL 2016/6 (Sheldrick, 2015)'
_computing_structure_solution 'SHELXT 2014/5 (Sheldrick, 2014)'
_diffrn_ambient_environment N~2~
_diffrn_ambient_temperature 100.00(10)
_diffrn_detector 'CCD plate'
_diffrn_detector_area_resol_mean 10.0000
_diffrn_detector_type HyPix3000
_diffrn_measured_fraction_theta_full value
_diffrn_measured_fraction_theta_max 0.884
_diffrn_measurement_details
;
List of Runs (angles in degrees, time in seconds):

  # Type    Start    End  Width  t~exp~   \w     \q     \k     \f   Frames
#--------------------------------------------------------------------------
  1  \w    -33.00  29.00   0.50    0.80    --  -40.33  28.00-115.00  124
  2  \w   -109.00 -27.00   0.50    0.80    --  -40.33 -28.00  82.00  164
  3  \w   -152.00 -69.00   0.50    3.33    --  -82.50 -28.00  82.00  166
  4  \w     84.00 166.00   0.50    3.33    --   96.67  28.00-115.00  164
  5  \w    -63.00  27.00   0.50    0.80    --  -40.33  64.00 -60.00  180
  6  \w    -78.00   4.00   0.50    0.80    --  -40.33 104.00-180.00  164
  7  \w    -24.00  35.00   0.50    0.80    --  -40.33  12.00  30.00  118
  8  \w    -24.00  35.00   0.50    0.80    --  -40.33  12.00 120.00  118
  9  \w     27.00 110.00   0.50    0.80    --   40.33  28.00-115.00  166
 10  \w    -35.00  24.00   0.50    0.80    --   40.33 -12.00 -90.00  118
 11  \w    -35.00  24.00   0.50    0.80    --   40.33 -12.00-150.00  118
 12  \w    -29.00  33.00   0.50    0.80    --   40.33 -28.00  82.00  124
 13  \w     41.00  99.00   0.50    0.80    --   40.33-138.00 -90.00  116
 14  \w    -47.00 -15.00   0.50    3.33    --  -82.50  42.00-150.00   64
 15  \w    -47.00 -15.00   0.50    3.33    --  -82.50  42.00-120.00   64
 16  \w    -56.00 -16.00   0.50    3.33    --  -82.50  50.00 -30.00   80
 17  \w    -47.00 -15.00   0.50    3.33    --  -82.50  42.00-180.00   64
 18  \w   -149.00 -78.00   0.50    3.33    --  -82.50-117.00-150.00  142
 19  \w     30.00  57.00   0.50    3.33    --   96.67 -50.00-180.00   54
 20  \w     30.00  57.00   0.50    3.33    --   96.67 -50.00-150.00   54
 21  \w     30.00 109.00   0.50    3.33    --   96.67-117.00 -60.00  158
 22  \w     44.00 127.00   0.50    3.33    --   96.67-145.00  30.00  166
 23  \w     29.00  83.00   0.50    3.33    --   96.67 -68.00  30.00  108
 24  \w     29.00  68.00   0.50    3.33    --   96.67 -59.00  60.00   78
 25  \w     82.00 167.00   0.50    3.33    --   96.67  25.00   0.00  170
 26  \w     44.00 127.00   0.50    3.33    --   96.67-145.00-180.00  166
 27  \w     29.00  68.00   0.50    3.33    --   96.67 -59.00 -30.00   78
 28  \w     30.00  57.00   0.50    3.33    --   96.67 -50.00 -30.00   54
 29  \w     29.00  68.00   0.50    3.33    --   96.67 -59.00-180.00   78
 30  \w     29.00  83.00   0.50    3.33    --   96.67 -68.00-180.00  108
 31  \w     83.00 164.00   0.50    3.33    --   96.67  33.00 -90.00  162
 32  \w     99.00 164.00   0.50    3.33    --   96.67 117.00 -60.00  130
 33  \w    105.00 170.00   0.50    3.33    --   96.67  96.00  60.00  130
 34  \w     30.00  57.00   0.50    3.33    --   96.67 -50.00 120.00   54
 35  \w     29.00  83.00   0.50    3.33    --   96.67 -68.00 120.00  108
 36  \w     29.00  83.00   0.50    3.33    --   96.67 -68.00 -60.00  108
 37  \w   -109.00 -13.00   0.50    0.80    --  -40.33 -77.00 -90.00  192
 38  \w   -109.00 -13.00   0.50    0.80    --  -40.33 -77.00   0.00  192
 39  \w   -109.00 -13.00   0.50    0.80    --  -40.33 -77.00 -30.00  192
 40  \w   -108.00 -17.00   0.50    0.80    --  -40.33 -64.00  30.00  182
 41  \w   -109.00 -13.00   0.50    0.80    --  -40.33 -77.00  90.00  192
 42  \w   -108.00 -17.00   0.50    0.80    --  -40.33 -64.00 150.00  182
 43  \w    -27.00  64.00   0.50    0.80    --   40.33 -64.00  30.00  182
 44  \w     14.00 109.00   0.50    0.80    --   40.33  77.00-180.00  190
 45  \w     14.00 109.00   0.50    0.80    --   40.33  77.00-120.00  190
 46  \w     14.00 109.00   0.50    0.80    --   40.33  77.00 -60.00  190
;
_diffrn_measurement_device 'four-circle diffractometer'
_diffrn_measurement_device_type 'XtaLAB Synergy, Dualflex, HyPix3000'
_diffrn_measurement_method '\w scans'
_diffrn_orient_matrix_type 'CrysAlisPro convention (1999,Acta A55,543-557)'
_diffrn_orient_matrix_UB_11 -0.0077092000
_diffrn_orient_matrix_UB_12 0.1808219000
_diffrn_orient_matrix_UB_13 0.0128529000
_diffrn_orient_matrix_UB_21 -0.0129411000
_diffrn_orient_matrix_UB_22 -0.0660111000
_diffrn_orient_matrix_UB_23 0.0398227000
_diffrn_orient_matrix_UB_31 0.2663736000
_diffrn_orient_matrix_UB_32 -0.0779328000
_diffrn_orient_matrix_UB_33 0.0008836000
_diffrn_radiation_monochromator mirror
_diffrn_radiation_probe x-ray
_diffrn_radiation_type 'Cu K\a'
_diffrn_radiation_wavelength 1.54184
_diffrn_reflns_av_R_equivalents 0.0472
_diffrn_reflns_av_unetI/netI 0.0466
_diffrn_reflns_Laue_measured_fraction_full 0.891
_diffrn_reflns_Laue_measured_fraction_max 0.884
_diffrn_reflns_limit_h_max 7
_diffrn_reflns_limit_h_min -5
_diffrn_reflns_limit_k_max 9
_diffrn_reflns_limit_k_min -9
_diffrn_reflns_limit_l_max 44
_diffrn_reflns_limit_l_min -42
_diffrn_reflns_number 17137
_diffrn_reflns_point_group_measured_fraction_full 0.652
_diffrn_reflns_point_group_measured_fraction_max 0.646
_diffrn_reflns_theta_full 67.684
_diffrn_reflns_theta_max 68.400
_diffrn_reflns_theta_min 2.401
_diffrn_source 'micro-focus sealed X-ray tube'
_diffrn_source_type 'PhotonJet (Cu) X-ray Source'
_exptl_absorpt_coefficient_mu 0.658
_exptl_absorpt_correction_T_max 1.00000
_exptl_absorpt_correction_T_min 0.45746
_exptl_absorpt_correction_type multi-scan
_exptl_absorpt_process_details
;
CrysAlisPro 1.171.40.53 (Rigaku Oxford Diffraction, 2019)
Empirical absorption correction using spherical harmonics,
 implemented in SCALE3 ABSPACK scaling algorithm.
;
_exptl_crystal_colour 'metallic whiteish white'
_exptl_crystal_colour_lustre metallic
_exptl_crystal_colour_modifier whiteish
_exptl_crystal_colour_primary white
_exptl_crystal_density_diffrn 1.255
_exptl_crystal_description needle
_exptl_crystal_F_000 692
_exptl_crystal_size_max 0.947
_exptl_crystal_size_mid 0.129
_exptl_crystal_size_min 0.059
_refine_diff_density_max 1.163
_refine_diff_density_min -0.721
_refine_diff_density_rms 0.157
_refine_ls_abs_structure_details
;
 Flack x determined using 2374 quotients [(I+)-(I-)]/[(I+)+(I-)]
 (Parsons, Flack and Wagner, Acta Cryst. B69 (2013) 249-259).
;
_refine_ls_abs_structure_Flack 0.07(14)
_refine_ls_extinction_method none
_refine_ls_goodness_of_fit_ref 1.828
_refine_ls_hydrogen_treatment constr
_refine_ls_matrix_type full
_refine_ls_number_parameters 880
_refine_ls_number_reflns 8151
_refine_ls_number_restraints 3
_refine_ls_restrained_S_all 1.828
_refine_ls_R_factor_all 0.1242
_refine_ls_R_factor_gt 0.1227
_refine_ls_shift/su_max 0.004
_refine_ls_shift/su_mean 0.000
_refine_ls_structure_factor_coef Fsqd
_refine_ls_weighting_details 'w=1/[\s^2^(Fo^2^)+(0.2000P)^2^] where P=(Fo^2^+2Fc^2^)/3'
_refine_ls_weighting_scheme calc
_refine_ls_wR_factor_gt 0.3578
_refine_ls_wR_factor_ref 0.3615
_reflns_Friedel_coverage 0.461
_reflns_Friedel_fraction_full 0.413
_reflns_Friedel_fraction_max 0.407
_reflns_number_gt 7862
_reflns_number_total 8151
_reflns_threshold_expression 'I > 2\s(I)'
_cod_data_source_file d4sc04103h3.cif
_cod_data_source_block sk-0284_auto_kp260423
_cod_database_code 1572169
_shelx_shelxl_version_number 2016/6
_chemical_oxdiff_formula 'C H O'
_chemical_oxdiff_usercomment '100 K'
_shelx_space_group_comment
;
The symmetry employed for this shelxl refinement is uniquely defined
by the following loop, which should always be used as a source of
symmetry information in preference to the above space-group names.
They are only intended as comments.
;
_olex2_refinement_description
;
1. Fixed Uiso
 At 1.2 times of:
  All C(H) groups, All C(H,H) groups
 At 1.5 times of:
  All C(H,H,H) groups
2.a Ternary CH refined with riding coordinates:
 C00L(H00L), C00V(H00V), C012(H012), C019(H019), C01F(H01Y), C01W(H4),
 C023(H023), C02L(H02L)
2.b Secondary CH2 refined with riding coordinates:
 C00C(H00B,H00C), C00J(H00D,H00E), C00K(H00I,H00J), C00X(H00K,H00M), C015(H01A,
 H01B), C018(H01R,H01S), C01C(H01F,H01G), C01E(H01W,H01X), C01I(H01H,H01I),
 C01M(H1,HD), C01O(H01J,H01K), C01R(H2,HE), C02A(H02T,H02U), C02C(H02D,H02E)
2.c Aromatic/amide H refined with riding coordinates:
 C00A(H00A), C00O(H00O), C00R(H00R), C011(H011), C020(H020), C025(H025),
 C02F(H02F), C02K(H02V)
2.d Idealised Me refined as rotating group:
 C00P(H00F,H00G,H00H), C01A(H01C,H01D,H01E), C01D(H01T,H01U,H01V), C01K(H01Z,H,
 HA), C01L(H01,HB,HC), C01S(H3,HF,HG), C01T(H01L,H01M,H01N), C01X(H5,HH,HI),
 C01Z(H01O,H01P,H01Q), C022(H02A,H02B,H02C), C024(H02N,H02O,H02P), C028(H02Q,
 H02R,H02S), C02I(H02G,H02H,H02I), C02M(H02J,H02K,H02M), C4(H4A,H4B,H4C)
;
_smtbx_masks_void_probe_radius 1.2
_smtbx_masks_void_truncation_radius 1.2
_olex2_submission_special_instructions 'No special instructions were received'
_oxdiff_exptl_absorpt_empirical_details
;
Empirical correction (ABSPACK) includes:
- Absorption correction using spherical harmonics
- Frame scaling
;
_oxdiff_exptl_absorpt_empirical_full_max 1.479
_oxdiff_exptl_absorpt_empirical_full_min 0.435

loop_
_space_group_symop_operation_xyz
'x, y, z'

loop_
_atom_site_label
_atom_site_type_symbol
_atom_site_fract_x
_atom_site_fract_y
_atom_site_fract_z
_atom_site_U_iso_or_equiv
_atom_site_adp_type
_atom_site_occupancy
_atom_site_site_symmetry_order
_atom_site_calc_flag
_atom_site_refinement_flags_posn
_atom_site_refinement_flags_adp
_atom_site_refinement_flags_occupancy
_atom_site_disorder_assembly
_atom_site_disorder_group
O001 O 0.6295(11) 1.2192(8) 0.04435(16) 0.0239(13) Uani 1 1 d . . . . .
O002 O 0.5207(11) 0.0320(9) 0.78102(17) 0.0279(14) Uani 1 1 d . . . . .
O003 O 0.8773(11) -0.2211(7) 0.95572(15) 0.0229(13) Uani 1 1 d . . . . .
O004 O -0.1001(13) 1.8396(8) 0.13505(16) 0.0339(17) Uani 1 1 d . . . . .
O005 O 0.2065(12) 0.5089(9) 0.28086(18) 0.0290(14) Uani 1 1 d . . . . .
O006 O 0.8277(13) -0.8416(8) 0.86530(16) 0.0304(15) Uani 1 1 d . . . . .
O007 O -0.1106(12) 0.4902(8) 0.72077(18) 0.0296(14) Uani 1 1 d . . . . .
O008 O 0.4138(12) 0.9655(10) 0.21861(18) 0.0327(15) Uani 1 1 d . . . . .
C009 C 0.4259(16) -0.0615(11) 0.7956(2) 0.0214(17) Uani 1 1 d . . . . .
C00A C 0.9168(14) -0.6170(10) 0.9125(2) 0.0190(17) Uani 1 1 d . . . . .
H00A H 1.003348 -0.740505 0.913900 0.023 Uiso 1 1 calc R U . . .
C00B C 0.6298(14) -0.3628(11) 0.8803(2) 0.0161(16) Uani 1 1 d . . . . .
C00C C 0.4397(15) -0.0931(11) 0.8365(2) 0.0208(18) Uani 1 1 d . . . . .
H00B H 0.306099 -0.000654 0.847623 0.025 Uiso 1 1 calc R U . . .
H00C H 0.576401 -0.077315 0.844022 0.025 Uiso 1 1 calc R U . . .
C00D C 0.7216(17) -0.6758(11) 0.8609(2) 0.0226(18) Uani 1 1 d . . . . .
C00E C 0.2917(15) -0.1421(11) 0.7751(2) 0.0210(17) Uani 1 1 d . . . . .
C00F C 0.2148(15) 0.6433(10) 0.2934(2) 0.0204(17) Uani 1 1 d . . . . .
C00G C 0.9516(15) -0.5114(11) 0.9375(2) 0.0185(17) Uani 1 1 d . . . . .
C00H C -0.1366(17) 1.3301(11) 0.2096(2) 0.0221(18) Uani 1 1 d . . . . .
C00I C 0.2376(16) 1.0628(12) 0.2041(2) 0.0249(18) Uani 1 1 d . . . . .
C00J C 0.3657(17) -0.1458(11) 0.7345(2) 0.0231(18) Uani 1 1 d . . . . .
H00D H 0.533061 -0.204606 0.732494 0.028 Uiso 1 1 calc R U . . .
H00E H 0.301635 -0.219118 0.722507 0.028 Uiso 1 1 calc R U . . .
C00K C 0.0485(19) 1.1495(11) 0.2658(2) 0.028(2) Uani 1 1 d . . . . .
H00I H 0.154249 1.209987 0.267828 0.034 Uiso 1 1 calc R U . . .
H00J H -0.097260 1.221075 0.277734 0.034 Uiso 1 1 calc R U . . .
C00L C 1.1279(15) -0.5836(10) 0.9670(2) 0.0176(16) Uani 1 1 d . . . . .
H00L H 1.082347 -0.494387 0.985865 0.021 Uiso 1 1 calc R U . . .
C00M C 0.8280(16) -0.3222(11) 0.9322(2) 0.0202(17) Uani 1 1 d . . . . .
C00N C 0.1138(17) 0.1800(12) 0.7274(2) 0.0227(18) Uani 1 1 d . . . . .
C00O C 0.6690(16) -0.2524(12) 0.9054(2) 0.0202(17) Uani 1 1 d . . . . .
H00O H 0.584592 -0.128641 0.903742 0.024 Uiso 1 1 calc R U . . .
C00P C 0.2167(14) -0.2611(10) 0.8701(2) 0.0181(16) Uani 1 1 d . . . . .
H00F H 0.207617 -0.377476 0.873367 0.027 Uiso 1 1 calc R U . . .
H00G H 0.093715 -0.183884 0.855106 0.027 Uiso 1 1 calc R U . . .
H00H H 0.202317 -0.209474 0.893348 0.027 Uiso 1 1 calc R U . . .
C00Q C 0.3987(16) 1.5107(11) 0.0628(2) 0.0204(17) Uani 1 1 d . . . . .
C00R C 0.2390(16) 1.6176(11) 0.0873(2) 0.0197(17) Uani 1 1 d . . . . .
H00R H 0.199726 1.741551 0.085189 0.024 Uiso 1 1 calc R U . . .
C00S C 0.4595(16) 1.3234(11) 0.0677(2) 0.0198(17) Uani 1 1 d . . . . .
C00T C 0.1312(17) 1.5473(11) 0.1156(2) 0.0234(18) Uani 1 1 d . . . . .
C00U C 0.4450(17) 0.7596(12) 0.3304(2) 0.0247(19) Uani 1 1 d . . . . .
C00V C 0.5210(16) 1.5839(12) 0.0336(2) 0.0233(19) Uani 1 1 d . . . . .
H00V H 0.575435 1.495219 0.014704 0.028 Uiso 1 1 calc R U . . .
C00W C 0.7558(16) -0.5466(10) 0.8848(2) 0.0201(17) Uani 1 1 d . . . . .
C00X C 0.2405(17) 1.0948(11) 0.1634(2) 0.0245(19) Uani 1 1 d . . . . .
H00K H 0.205070 1.002075 0.152541 0.029 Uiso 1 1 calc R U . . .
H00M H 0.396491 1.079970 0.155300 0.029 Uiso 1 1 calc R U . . .
C00Y C 0.0709(15) 1.2817(10) 0.1486(2) 0.0169(17) Uani 1 1 d . . . . .
C00Z C 0.793(2) 0.7386(14) 0.4311(3) 0.035(2) Uani 1 1 d . . . . .
C010 C 0.5489(18) 0.7561(12) 0.3662(2) 0.027(2) Uani 1 1 d . . . . .
C011 C 0.3546(18) 1.2526(12) 0.0950(2) 0.0240(19) Uani 1 1 d . . . . .
H011 H 0.395474 1.128496 0.097132 0.029 Uiso 1 1 calc R U . . .
C012 C 0.5088(14) -0.4116(10) 0.8194(2) 0.0167(16) Uani 1 1 d . . . . .
H012 H 0.656748 -0.416065 0.808394 0.020 Uiso 1 1 calc R U . . .
C013 C 0.0077(16) 1.1403(11) 0.2253(2) 0.0207(18) Uani 1 1 d . . . . .
C014 C 0.2936(18) 0.0355(12) 0.7145(2) 0.0258(19) Uani 1 1 d . . . . .
C015 C 0.5443(16) -0.6001(10) 0.8326(2) 0.0194(17) Uani 1 1 d . . . . .
H01A H 0.397965 -0.601216 0.842432 0.023 Uiso 1 1 calc R U . . .
H01B H 0.590749 -0.677643 0.812072 0.023 Uiso 1 1 calc R U . . .
C016 C 0.1273(17) 0.8179(12) 0.2733(2) 0.0231(18) Uani 1 1 d . . . . .
C017 C 0.3253(14) -0.3286(11) 0.7903(2) 0.0184(16) Uani 1 1 d . . . . .
C018 C 0.0174(16) 0.8227(12) 0.2373(2) 0.0235(18) Uani 1 1 d . . . . .
H01R H 0.138182 0.759424 0.219739 0.028 Uiso 1 1 calc R U . . .
H01S H -0.086118 0.758809 0.240609 0.028 Uiso 1 1 calc R U . . .
C019 C 0.420(2) 0.0537(12) 0.6790(3) 0.037(3) Uani 1 1 d . . . . .
H019 H 0.347035 0.022481 0.659131 0.044 Uiso 1 1 calc R U . . .
C01A C 1.3666(16) -0.6011(11) 0.9521(2) 0.0223(17) Uani 1 1 d . . . . .
H01C H 1.413042 -0.683133 0.932659 0.033 Uiso 1 1 calc R U . . .
H01D H 1.476059 -0.646149 0.971082 0.033 Uiso 1 1 calc R U . . .
H01E H 1.361241 -0.485131 0.943156 0.033 Uiso 1 1 calc R U . . .
O01B O 0.676(2) 1.1556(12) 0.3519(3) 0.067(3) Uani 1 1 d . . . . .
C01C C -0.0104(15) 0.1762(12) 0.7636(2) 0.0210(17) Uani 1 1 d . . . . .
H01F H -0.175264 0.242726 0.760854 0.025 Uiso 1 1 calc R U . . .
H01G H 0.041485 0.236543 0.781062 0.025 Uiso 1 1 calc R U . . .
C01D C -0.1322(17) 1.2602(12) 0.1304(2) 0.0250(19) Uani 1 1 d . . . . .
H01T H -0.074390 1.185690 0.109895 0.038 Uiso 1 1 calc R U . . .
H01U H -0.240505 1.376623 0.122451 0.038 Uiso 1 1 calc R U . . .
H01V H -0.208267 1.205018 0.147569 0.038 Uiso 1 1 calc R U . . .
C01E C -0.1170(15) 1.0113(11) 0.2222(2) 0.0201(17) Uani 1 1 d . . . . .
H01W H -0.266088 1.059661 0.234977 0.024 Uiso 1 1 calc R U . . .
H01X H -0.145161 1.005313 0.196768 0.024 Uiso 1 1 calc R U . . .
C01F C -0.0195(16) 1.4079(10) 0.1811(2) 0.0198(17) Uani 1 1 d . . . . .
H01Y H 0.117112 1.412190 0.192134 0.024 Uiso 1 1 calc R U . . .
C01G C 0.4494(15) -0.2811(10) 0.8519(2) 0.0188(17) Uani 1 1 d . . . . .
C01H C 0.0400(16) 0.3566(12) 0.7080(2) 0.0232(18) Uani 1 1 d . . . . .
C01I C 0.1567(18) 0.3709(13) 0.6717(2) 0.029(2) Uani 1 1 d . . . . .
H01H H 0.142878 0.494326 0.666873 0.035 Uiso 1 1 calc R U . . .
H01I H 0.079580 0.339630 0.652739 0.035 Uiso 1 1 calc R U . . .
C01J C -0.3574(19) 1.4207(13) 0.2212(2) 0.031(2) Uani 1 1 d . . . . .
C01K C 0.3618(17) 1.7635(11) 0.0154(2) 0.0261(19) Uani 1 1 d . . . . .
H01Z H 0.230572 1.748886 0.005937 0.039 Uiso 1 1 calc R U . . .
H H 0.446100 1.798040 -0.004132 0.039 Uiso 1 1 calc R U . . .
HA H 0.309645 1.855334 0.032933 0.039 Uiso 1 1 calc R U . . .
C01L C 0.7357(16) 1.5992(11) 0.0486(2) 0.0240(18) Uani 1 1 d . . . . .
H01 H 0.691510 1.672012 0.069470 0.036 Uiso 1 1 calc R U . . .
HB H 0.805125 1.654004 0.030222 0.036 Uiso 1 1 calc R U . . .
HC H 0.845058 1.481164 0.055344 0.036 Uiso 1 1 calc R U . . .
C01M C -0.1637(16) 1.5993(11) 0.1678(2) 0.0217(18) Uani 1 1 d . . . . .
H1 H -0.305537 1.601197 0.158142 0.026 Uiso 1 1 calc R U . . .
HD H -0.206151 1.676741 0.188377 0.026 Uiso 1 1 calc R U . . .
C01N C 0.5366(18) 0.2566(13) 0.6353(3) 0.033(2) Uani 1 1 d . . . . .
C01O C 0.0303(16) -0.0139(11) 0.7783(2) 0.0212(18) Uani 1 1 d . . . . .
H01J H -0.060627 -0.061964 0.764970 0.025 Uiso 1 1 calc R U . . .
H01K H -0.021680 -0.009724 0.803626 0.025 Uiso 1 1 calc R U . . .
C01P C -0.0435(15) 1.6740(10) 0.1395(2) 0.0209(17) Uani 1 1 d . . . . .
C01Q C 0.1879(16) 1.3632(11) 0.1196(2) 0.0203(18) Uani 1 1 d . . . . .
C01R C 0.3140(19) 0.6322(11) 0.3302(2) 0.028(2) Uani 1 1 d . . . . .
H2 H 0.418992 0.509381 0.335873 0.034 Uiso 1 1 calc R U . . .
HE H 0.190033 0.665953 0.348657 0.034 Uiso 1 1 calc R U . . .
C01S C 0.7083(18) 1.0318(12) 0.0496(2) 0.028(2) Uani 1 1 d . . . . .
H3 H 0.821438 0.975356 0.030902 0.042 Uiso 1 1 calc R U . . .
HF H 0.580273 0.994780 0.048661 0.042 Uiso 1 1 calc R U . . .
HG H 0.777114 0.996590 0.072915 0.042 Uiso 1 1 calc R U . . .
C01T C 1.1296(19) -0.7596(13) 0.9849(2) 0.029(2) Uani 1 1 d . . . . .
H01L H 0.979079 -0.740607 0.995508 0.044 Uiso 1 1 calc R U . . .
H01M H 1.242216 -0.800132 1.003442 0.044 Uiso 1 1 calc R U . . .
H01N H 1.168524 -0.849058 0.966915 0.044 Uiso 1 1 calc R U . . .
C01U C 0.619(2) 0.433(2) 0.5860(4) 0.062(4) Uani 1 1 d . . . . .
C01V C 0.4121(17) 0.2461(12) 0.6711(2) 0.0262(19) Uani 1 1 d . . . . .
C01W C 0.917(2) 0.7263(13) 0.4655(2) 0.033(2) Uani 1 1 d . . . . .
H4 H 0.983946 0.598165 0.473012 0.039 Uiso 1 1 calc R U . . .
C01X C 0.749(2) 0.8209(16) 0.4959(3) 0.042(3) Uani 1 1 d . . . . .
H5 H 0.827759 0.792937 0.518447 0.063 Uiso 1 1 calc R U . . .
HH H 0.622709 0.780896 0.497707 0.063 Uiso 1 1 calc R U . . .
HI H 0.690129 0.948816 0.490877 0.063 Uiso 1 1 calc R U . . .
C01Y C 0.2011(19) -0.4199(12) 0.7785(3) 0.030(2) Uani 1 1 d . . . . .
C01Z C 0.532(2) 0.302(2) 0.7001(3) 0.049(3) Uani 1 1 d . . . . .
H01O H 0.694135 0.226659 0.699560 0.073 Uiso 1 1 calc R U . . .
H01P H 0.465035 0.288588 0.723620 0.073 Uiso 1 1 calc R U . . .
H01Q H 0.512730 0.425402 0.695542 0.073 Uiso 1 1 calc R U . . .
C020 C 0.486(2) 0.4184(17) 0.6165(4) 0.055(4) Uani 1 1 d . . . . .
H020 H 0.361494 0.519560 0.624285 0.066 Uiso 1 1 calc R U . . .
C021 C 0.801(3) 0.292(2) 0.5714(4) 0.059(4) Uani 1 1 d . . . . .
C022 C 0.7651(19) -0.0306(11) 0.9507(2) 0.027(2) Uani 1 1 d . . . . .
H02A H 0.792454 0.005029 0.926161 0.041 Uiso 1 1 calc R U . . .
H02B H 0.825629 0.027021 0.967154 0.041 Uiso 1 1 calc R U . . .
H02C H 0.601655 0.004698 0.955456 0.041 Uiso 1 1 calc R U . . .
C023 C 0.272(2) 0.9520(13) 0.3207(3) 0.043(3) Uani 1 1 d . . . . .
H023 H 0.158365 0.996575 0.340735 0.052 Uiso 1 1 calc R U . . .
C024 C 0.649(2) 0.692(3) 0.3019(3) 0.064(5) Uani 1 1 d . . . . .
H02N H 0.744041 0.760737 0.303118 0.096 Uiso 1 1 calc R U . . .
H02O H 0.588248 0.707885 0.278034 0.096 Uiso 1 1 calc R U . . .
H02P H 0.739456 0.567135 0.307001 0.096 Uiso 1 1 calc R U . . .
C025 C 0.750(3) 0.8740(17) 0.4055(4) 0.064(4) Uani 1 1 d . . . . .
H025 H 0.812348 0.960304 0.407901 0.076 Uiso 1 1 calc R U . . .
C026 C 0.1484(18) 0.9631(13) 0.2854(2) 0.029(2) Uani 1 1 d . . . . .
C027 C 0.616(5) 0.889(2) 0.3758(5) 0.113(10) Uani 1 1 d . . . . .
C028 C 1.112(2) 0.785(3) 0.4590(3) 0.063(4) Uani 1 1 d . . . . .
H02Q H 1.053743 0.912723 0.454138 0.094 Uiso 1 1 calc R U . . .
H02R H 1.205036 0.724910 0.438460 0.094 Uiso 1 1 calc R U . . .
H02S H 1.205251 0.754350 0.480068 0.094 Uiso 1 1 calc R U . . .
C029 C 0.732(5) 0.598(2) 0.4214(5) 0.098(8) Uani 1 1 d . . . . .
C02A C 0.437(3) 1.0657(19) 0.3165(3) 0.053(3) Uani 1 1 d . . . . .
H02T H 0.536453 1.028521 0.294891 0.063 Uiso 1 1 calc R U . . .
H02U H 0.340527 1.192360 0.312786 0.063 Uiso 1 1 calc R U . . .
O02B O 0.742(4) 0.4707(15) 0.4502(4) 0.113(6) Uani 1 1 d . . . . .
C02C C 0.687(3) -0.082(2) 0.6796(4) 0.082(6) Uani 1 1 d . . . . .
H02D H 0.749699 -0.072272 0.702509 0.098 Uiso 1 1 calc R U . . .
H02E H 0.695107 -0.204052 0.678569 0.098 Uiso 1 1 calc R U . . .
C02D C 0.587(3) 1.0453(16) 0.3481(3) 0.050(3) Uani 1 1 d . . . . .
O02E O 0.573(4) 0.598(2) 0.5683(5) 0.154(10) Uani 1 1 d . . . . .
C02F C 0.862(3) 0.137(2) 0.5925(4) 0.071(5) Uani 1 1 d . . . . .
H02F H 0.991793 0.038238 0.585189 0.085 Uiso 1 1 calc R U . . .
O02G O 1.029(2) -0.1570(15) 0.6429(4) 0.087(4) Uani 1 1 d . . . . .
C02H C 0.839(2) -0.0479(19) 0.6488(4) 0.059(4) Uani 1 1 d . . . . .
C02I C 1.113(3) 0.167(4) 0.5241(5) 0.108(9) Uani 1 1 d . . . . .
H02G H 1.222050 0.098862 0.542055 0.162 Uiso 1 1 calc R U . . .
H02H H 1.193481 0.202989 0.504172 0.162 Uiso 1 1 calc R U . . .
H02I H 1.037115 0.095086 0.515505 0.162 Uiso 1 1 calc R U . . .
C02J C 0.741(4) 0.118(2) 0.6245(4) 0.080(6) Uani 1 1 d . . . . .
C02K C 0.642(4) 0.6004(17) 0.3878(5) 0.092(8) Uani 1 1 d . . . . .
H02V H 0.645061 0.492972 0.379400 0.111 Uiso 1 1 calc R U . . .
C02L C 0.945(4) 0.324(3) 0.5399(4) 0.087(6) Uani 1 1 d . . . . .
H02L H 0.843466 0.400379 0.521090 0.104 Uiso 1 1 calc R U . . .
C02M C 1.101(4) 0.418(4) 0.5527(6) 0.114(9) Uani 1 1 d . . . . .
H02J H 1.008016 0.543001 0.556393 0.171 Uiso 1 1 calc R U . . .
H02K H 1.219972 0.408845 0.534576 0.171 Uiso 1 1 calc R U . . .
H02M H 1.169711 0.360941 0.575117 0.171 Uiso 1 1 calc R U . . .
C4 C 0.349(4) 0.743(4) 0.5729(11) 0.174(18) Uani 1 1 d . . . . .
H4A H 0.318875 0.768526 0.598187 0.261 Uiso 1 1 calc R U . . .
H4B H 0.231314 0.707883 0.564310 0.261 Uiso 1 1 calc R U . . .
H4C H 0.348155 0.848772 0.559322 0.261 Uiso 1 1 calc R U . . .
C14 C 0.660(10) 0.340(4) 0.4440(11) 0.23(3) Uani 1 1 d . . . . .

loop_
_atom_site_aniso_label
_atom_site_aniso_U_11
_atom_site_aniso_U_22
_atom_site_aniso_U_33
_atom_site_aniso_U_23
_atom_site_aniso_U_13
_atom_site_aniso_U_12
O001 0.018(3) 0.015(3) 0.036(3) 0.000(2) 0.001(2) -0.004(2)
O002 0.019(4) 0.033(4) 0.036(3) 0.010(3) -0.008(2) -0.016(3)
O003 0.025(4) 0.016(3) 0.027(3) -0.002(2) -0.008(2) -0.006(3)
O004 0.047(5) 0.014(3) 0.032(3) 0.000(2) 0.004(3) -0.003(3)
O005 0.027(4) 0.020(3) 0.044(4) 0.005(2) -0.009(3) -0.014(3)
O006 0.039(4) 0.013(3) 0.033(3) -0.001(2) -0.006(3) -0.002(3)
O007 0.021(4) 0.016(3) 0.048(4) 0.003(2) 0.000(3) -0.002(3)
O008 0.018(4) 0.041(4) 0.040(3) 0.009(3) -0.008(3) -0.014(3)
C009 0.014(4) 0.013(4) 0.033(4) 0.000(3) 0.000(3) -0.001(3)
C00A 0.013(4) 0.003(3) 0.035(4) 0.003(3) -0.003(3) 0.003(3)
C00B 0.008(4) 0.019(4) 0.021(4) -0.002(3) -0.006(3) -0.003(3)
C00C 0.018(5) 0.012(4) 0.032(4) 0.000(3) -0.002(3) -0.006(3)
C00D 0.030(5) 0.008(4) 0.026(4) -0.001(3) -0.004(3) -0.003(3)
C00E 0.014(5) 0.020(4) 0.029(4) 0.001(3) -0.005(3) -0.007(4)
C00F 0.017(5) 0.009(4) 0.034(4) 0.003(3) -0.001(3) -0.005(3)
C00G 0.014(4) 0.013(4) 0.026(4) 0.001(3) 0.002(3) -0.003(3)
C00H 0.030(5) 0.017(4) 0.021(4) 0.001(3) -0.004(3) -0.010(4)
C00I 0.021(5) 0.021(4) 0.037(5) 0.004(3) -0.008(4) -0.012(4)
C00J 0.023(5) 0.015(4) 0.031(4) 0.000(3) 0.000(3) -0.008(4)
C00K 0.043(6) 0.010(4) 0.033(5) 0.005(3) -0.012(4) -0.012(4)
C00L 0.019(4) 0.010(4) 0.021(4) 0.000(3) -0.002(3) -0.002(3)
C00M 0.022(5) 0.017(4) 0.020(4) -0.002(3) 0.003(3) -0.006(3)
C00N 0.023(5) 0.025(4) 0.022(4) -0.003(3) -0.005(3) -0.010(4)
C00O 0.024(5) 0.019(4) 0.019(4) 0.004(3) -0.001(3) -0.010(4)
C00P 0.008(4) 0.008(3) 0.034(4) 0.003(3) -0.003(3) 0.001(3)
C00Q 0.019(5) 0.019(4) 0.024(4) 0.008(3) -0.007(3) -0.009(4)
C00R 0.022(5) 0.015(4) 0.026(4) 0.001(3) -0.003(3) -0.011(3)
C00S 0.017(4) 0.017(4) 0.025(4) -0.005(3) 0.001(3) -0.006(3)
C00T 0.028(5) 0.013(4) 0.028(4) -0.001(3) -0.003(3) -0.008(4)
C00U 0.022(5) 0.024(5) 0.029(4) -0.002(3) 0.002(3) -0.010(4)
C00V 0.027(5) 0.022(4) 0.021(4) 0.007(3) -0.004(3) -0.010(4)
C00W 0.025(5) 0.011(4) 0.023(4) 0.001(3) 0.000(3) -0.005(3)
C00X 0.027(5) 0.019(4) 0.029(4) 0.000(3) -0.008(4) -0.009(4)
C00Y 0.023(5) 0.005(3) 0.024(4) 0.002(3) -0.010(3) -0.005(3)
C00Z 0.032(6) 0.034(5) 0.033(5) -0.007(4) -0.002(4) -0.006(5)
C010 0.031(6) 0.023(5) 0.022(4) 0.002(3) -0.006(4) -0.007(4)
C011 0.036(6) 0.016(4) 0.017(4) 0.004(3) -0.007(3) -0.007(4)
C012 0.011(4) 0.010(4) 0.026(4) -0.004(3) -0.004(3) -0.001(3)
C013 0.029(5) 0.014(4) 0.018(4) 0.005(3) -0.002(3) -0.009(4)
C014 0.026(5) 0.019(4) 0.024(4) 0.000(3) 0.000(3) 0.000(4)
C015 0.025(5) 0.012(4) 0.021(4) -0.002(3) -0.001(3) -0.005(3)
C016 0.025(5) 0.020(4) 0.023(4) 0.002(3) 0.000(3) -0.008(4)
C017 0.012(4) 0.016(4) 0.029(4) 0.002(3) -0.010(3) -0.006(3)
C018 0.025(5) 0.021(4) 0.029(4) 0.001(3) -0.004(3) -0.014(4)
C019 0.049(7) 0.014(4) 0.038(5) -0.001(3) 0.010(5) -0.003(4)
C01A 0.019(5) 0.015(4) 0.029(4) 0.005(3) -0.008(3) -0.003(3)
O01B 0.061(7) 0.032(5) 0.105(8) 0.005(4) -0.027(5) -0.012(5)
C01C 0.008(4) 0.025(4) 0.030(4) 0.001(3) 0.000(3) -0.006(3)
C01D 0.027(5) 0.026(4) 0.024(4) 0.004(3) -0.008(3) -0.012(4)
C01E 0.018(4) 0.018(4) 0.025(4) -0.001(3) -0.003(3) -0.007(3)
C01F 0.022(5) 0.007(4) 0.027(4) 0.002(3) -0.007(3) -0.002(3)
C01G 0.015(4) 0.010(4) 0.030(4) -0.003(3) -0.007(3) -0.003(3)
C01H 0.015(5) 0.025(4) 0.028(4) -0.004(3) -0.006(3) -0.005(4)
C01I 0.025(5) 0.029(5) 0.031(4) 0.001(3) -0.002(4) -0.008(4)
C01J 0.033(6) 0.029(5) 0.026(4) 0.001(3) 0.007(4) -0.007(4)
C01K 0.025(5) 0.014(4) 0.034(4) 0.005(3) -0.004(3) -0.003(4)
C01L 0.023(5) 0.012(4) 0.033(4) 0.003(3) -0.001(3) -0.003(3)
C01M 0.020(5) 0.009(4) 0.035(4) -0.005(3) -0.004(3) -0.003(3)
C01N 0.025(6) 0.019(5) 0.050(5) 0.011(4) -0.005(4) -0.004(4)
C01O 0.023(5) 0.021(4) 0.023(4) 0.000(3) -0.002(3) -0.013(4)
C01P 0.017(5) 0.005(4) 0.035(4) 0.000(3) -0.008(3) 0.002(3)
C01Q 0.028(5) 0.011(4) 0.024(4) 0.000(3) -0.002(3) -0.009(4)
C01R 0.046(6) 0.010(4) 0.031(4) -0.002(3) -0.006(4) -0.013(4)
C01S 0.033(6) 0.018(4) 0.029(4) -0.002(3) -0.001(4) -0.005(4)
C01T 0.033(6) 0.026(5) 0.029(4) 0.006(3) -0.011(4) -0.010(4)
C01U 0.035(7) 0.060(9) 0.075(8) 0.032(7) 0.005(6) -0.005(7)
C01V 0.023(5) 0.020(4) 0.029(4) 0.003(3) 0.000(3) -0.002(4)
C01W 0.041(6) 0.027(5) 0.026(4) -0.002(3) -0.012(4) -0.006(4)
C01X 0.038(7) 0.041(6) 0.045(6) 0.008(4) -0.009(5) -0.014(5)
C01Y 0.040(6) 0.016(4) 0.039(5) 0.000(3) -0.006(4) -0.015(4)
C01Z 0.020(6) 0.099(11) 0.040(5) -0.009(6) 0.006(4) -0.037(6)
C020 0.038(7) 0.035(6) 0.077(8) 0.019(6) 0.023(6) -0.003(6)
C021 0.046(8) 0.057(8) 0.054(7) 0.023(6) -0.001(6) -0.001(7)
C022 0.037(6) 0.009(4) 0.029(4) 0.004(3) -0.007(4) -0.001(4)
C023 0.075(9) 0.014(5) 0.044(6) 0.017(4) -0.040(5) -0.019(5)
C024 0.029(7) 0.144(15) 0.030(5) -0.027(7) 0.011(5) -0.043(8)
C025 0.079(11) 0.025(6) 0.081(9) 0.004(6) -0.041(8) -0.009(6)
C026 0.035(6) 0.030(5) 0.026(4) 0.005(3) -0.008(4) -0.015(4)
C027 0.23(3) 0.046(8) 0.084(11) 0.044(8) -0.122(15) -0.073(13)
C028 0.028(7) 0.120(13) 0.041(6) 0.011(7) -0.010(5) -0.030(8)
C029 0.17(2) 0.034(7) 0.096(12) 0.025(7) -0.095(14) -0.033(10)
C02A 0.057(9) 0.050(7) 0.045(6) -0.002(5) 0.003(6) -0.015(6)
O02B 0.213(19) 0.042(6) 0.092(8) 0.026(5) -0.075(10) -0.053(9)
C02C 0.063(11) 0.060(9) 0.066(8) 0.028(7) 0.032(8) 0.029(8)
C02D 0.064(9) 0.032(6) 0.051(6) 0.001(5) 0.002(6) -0.017(6)
O02E 0.165(17) 0.073(9) 0.165(14) 0.057(9) 0.105(13) -0.004(9)
C02F 0.058(10) 0.044(7) 0.084(9) 0.019(7) 0.039(8) 0.001(7)
O02G 0.074(9) 0.048(6) 0.117(9) 0.007(6) 0.031(7) -0.006(6)
C02H 0.031(8) 0.040(7) 0.090(10) -0.003(6) 0.013(6) 0.001(6)
C02I 0.042(10) 0.22(3) 0.068(10) 0.011(13) -0.006(8) -0.061(14)
C02J 0.100(14) 0.044(8) 0.066(8) 0.006(6) 0.045(9) -0.003(8)
C02K 0.18(2) 0.016(5) 0.089(10) 0.014(6) -0.086(13) -0.034(9)
C02L 0.101(15) 0.077(11) 0.057(8) 0.031(7) 0.026(9) -0.015(10)
C02M 0.094(16) 0.18(3) 0.092(13) 0.077(15) -0.034(11) -0.087(17)
C4 0.034(10) 0.14(2) 0.28(4) 0.14(3) 0.012(16) 0.022(13)
C14 0.45(8) 0.079(16) 0.21(3) 0.057(18) -0.22(4) -0.16(3)

loop_
_atom_type_symbol
_atom_type_description
_atom_type_scat_dispersion_real
_atom_type_scat_dispersion_imag
_atom_type_scat_source
C C 0.0181 0.0091 'International Tables Vol C Tables 4.2.6.8 and 6.1.1.4'
H H 0.0000 0.0000 'International Tables Vol C Tables 4.2.6.8 and 6.1.1.4'
O O 0.0492 0.0322 'International Tables Vol C Tables 4.2.6.8 and 6.1.1.4'

loop_
_exptl_crystal_face_index_h
_exptl_crystal_face_index_k
_exptl_crystal_face_index_l
_exptl_crystal_face_perp_dist
0 0 24 0.0800
0 2 -20 0.0393
0 1 -23 0.0457
0 -1 23 0.0805
1 -2 20 0.0845
0 5 5 0.0188
0 -3 17 0.0781
-4 -1 3 0.4512
0 0 -24 0.0459
0 4 -15 0.0428
0 -5 7 0.0615
0 5 3 0.0199
0 -5 -3 0.0386
0 4 -9 0.0319

loop_
_geom_angle_atom_site_label_1
_geom_angle_atom_site_label_2
_geom_angle_atom_site_label_3
_geom_angle
_geom_angle_site_symmetry_1
_geom_angle_site_symmetry_3
_geom_angle_publ_flag
C00S O001 C01S 118.0(6) . . ?
C00M O003 C022 116.9(7) . . ?
O002 C009 C00C 117.9(8) . . ?
O002 C009 C00E 123.0(8) . . ?
C00E C009 C00C 119.1(7) . . ?
C00G C00A H00A 118.6 . . ?
C00G C00A C00W 122.9(7) . . ?
C00W C00A H00A 118.6 . . ?
C00O C00B C01G 120.4(7) . . ?
C00W C00B C00O 116.3(7) . . ?
C00W C00B C01G 123.3(7) . . ?
C009 C00C H00B 108.2 . . ?
C009 C00C H00C 108.2 . . ?
C009 C00C C01G 116.3(6) . . ?
H00B C00C H00C 107.4 . . ?
C01G C00C H00B 108.2 . . ?
C01G C00C H00C 108.2 . . ?
O006 C00D C00W 121.8(8) . . ?
O006 C00D C015 120.7(8) . . ?
C00W C00D C015 117.4(7) . . ?
C009 C00E C00J 109.3(7) . . ?
C009 C00E C017 111.3(7) . . ?
C009 C00E C01O 107.5(7) . . ?
C00J C00E C01O 107.3(7) . . ?
C017 C00E C00J 111.1(7) . . ?
C017 C00E C01O 110.3(7) . . ?
O005 C00F C016 121.1(8) . . ?
O005 C00F C01R 120.2(7) . . ?
C016 C00F C01R 118.7(7) . . ?
C00A C00G C00L 123.8(7) . . ?
C00A C00G C00M 115.9(7) . . ?
C00M C00G C00L 120.0(7) . . ?
C01F C00H C013 116.5(7) . . ?
C01J C00H C013 121.4(8) . . ?
C01J C00H C01F 122.1(8) . . ?
O008 C00I C00X 119.3(8) . . ?
O008 C00I C013 121.7(8) . . ?
C00X C00I C013 118.8(8) . . ?
C00E C00J H00D 108.4 . . ?
C00E C00J H00E 108.4 . . ?
H00D C00J H00E 107.4 . . ?
C014 C00J C00E 115.7(7) . . ?
C014 C00J H00D 108.4 . . ?
C014 C00J H00E 108.4 . . ?
H00I C00K H00J 107.8 . . ?
C013 C00K H00I 109.0 . . ?
C013 C00K H00J 109.0 . . ?
C026 C00K H00I 109.0 . . ?
C026 C00K H00J 109.0 . . ?
C026 C00K C013 113.1(7) . . ?
C00G C00L H00L 107.3 . . ?
C00G C00L C01A 110.4(6) . . ?
C00G C00L C01T 112.1(7) . . ?
C01A C00L H00L 107.3 . . ?
C01A C00L C01T 112.1(7) . . ?
C01T C00L H00L 107.3 . . ?
O003 C00M C00G 114.6(8) . . ?
O003 C00M C00O 124.0(8) . . ?
C00O C00M C00G 121.5(8) . . ?
C014 C00N C01C 123.4(8) . . ?
C014 C00N C01H 121.0(8) . . ?
C01H C00N C01C 115.4(7) . . ?
C00B C00O H00O 118.9 . . ?
C00M C00O C00B 122.1(8) . . ?
C00M C00O H00O 118.9 . . ?
H00F C00P H00G 109.5 . . ?
H00F C00P H00H 109.5 . . ?
H00G C00P H00H 109.5 . . ?
C01G C00P H00F 109.5 . . ?
C01G C00P H00G 109.5 . . ?
C01G C00P H00H 109.5 . . ?
C00R C00Q C00S 116.9(7) . . ?
C00R C00Q C00V 123.1(7) . . ?
C00S C00Q C00V 119.9(8) . . ?
C00Q C00R H00R 118.6 . . ?
C00Q C00R C00T 122.9(7) . . ?
C00T C00R H00R 118.6 . . ?
O001 C00S C00Q 115.7(7) . . ?
O001 C00S C011 123.3(7) . . ?
C011 C00S C00Q 121.0(7) . . ?
C00R C00T C01P 118.5(7) . . ?
C01Q C00T C00R 119.9(8) . . ?
C01Q C00T C01P 121.6(8) . . ?
C010 C00U C01R 113.0(7) . . ?
C010 C00U C023 109.8(7) . . ?
C010 C00U C024 106.9(9) . . ?
C01R C00U C024 107.2(9) . . ?
C023 C00U C01R 107.7(8) . . ?
C023 C00U C024 112.2(10) . . ?
C00Q C00V H00V 107.0 . . ?
C00Q C00V C01K 113.5(7) . . ?
C00Q C00V C01L 110.5(7) . . ?
C01K C00V H00V 107.0 . . ?
C01L C00V H00V 107.0 . . ?
C01L C00V C01K 111.5(8) . . ?
C00A C00W C00D 117.9(7) . . ?
C00B C00W C00A 121.2(7) . . ?
C00B C00W C00D 120.9(8) . . ?
C00I C00X H00K 108.2 . . ?
C00I C00X H00M 108.2 . . ?
C00I C00X C00Y 116.2(7) . . ?
H00K C00X H00M 107.4 . . ?
C00Y C00X H00K 108.2 . . ?
C00Y C00X H00M 108.2 . . ?
C00X C00Y C01F 108.1(6) . . ?
C01D C00Y C00X 109.8(7) . . ?
C01D C00Y C01F 110.5(7) . . ?
C01Q C00Y C00X 111.6(7) . . ?
C01Q C00Y C01D 106.6(6) . . ?
C01Q C00Y C01F 110.3(6) . . ?
C025 C00Z C01W 124.5(11) . . ?
C025 C00Z C029 114.0(12) . . ?
C029 C00Z C01W 121.2(10) . . ?
C027 C010 C00U 122.8(8) . . ?
C027 C010 C02K 112.4(11) . . ?
C02K C010 C00U 122.6(9) . . ?
C00S C011 H011 119.1 . . ?
C00S C011 C01Q 121.9(8) . . ?
C01Q C011 H011 119.1 . . ?
C015 C012 H012 106.9 . . ?
C015 C012 C017 115.2(7) . . ?
C015 C012 C01G 111.4(6) . . ?
C017 C012 H012 106.9 . . ?
C017 C012 C01G 109.1(6) . . ?
C01G C012 H012 106.9 . . ?
C00H C013 C00K 109.8(7) . . ?
C00I C013 C00H 109.8(6) . . ?
C00I C013 C00K 110.5(8) . . ?
C00I C013 C01E 107.4(7) . . ?
C01E C013 C00H 111.3(8) . . ?
C01E C013 C00K 108.1(6) . . ?
C00J C014 C019 119.3(7) . . ?
C00N C014 C00J 120.5(8) . . ?
C00N C014 C019 120.2(8) . . ?
C00D C015 C012 113.8(7) . . ?
C00D C015 H01A 108.8 . . ?
C00D C015 H01B 108.8 . . ?
C012 C015 H01A 108.8 . . ?
C012 C015 H01B 108.8 . . ?
H01A C015 H01B 107.7 . . ?
C00F C016 C018 116.2(7) . . ?
C026 C016 C00F 122.0(8) . . ?
C026 C016 C018 121.7(8) . . ?
C00E C017 C012 116.9(7) . . ?
C01Y C017 C00E 121.5(8) . . ?
C01Y C017 C012 121.6(8) . . ?
C016 C018 H01R 108.8 . . ?
C016 C018 H01S 108.8 . . ?
H01R C018 H01S 107.7 . . ?
C01E C018 C016 113.6(7) . . ?
C01E C018 H01R 108.8 . . ?
C01E C018 H01S 108.8 . . ?
C014 C019 H019 108.4 . . ?
C014 C019 C01V 112.7(7) . . ?
C014 C019 C02C 110.8(8) . . ?
C01V C019 H019 108.4 . . ?
C01V C019 C02C 108.0(11) . . ?
C02C C019 H019 108.4 . . ?
C00L C01A H01C 109.5 . . ?
C00L C01A H01D 109.5 . . ?
C00L C01A H01E 109.5 . . ?
H01C C01A H01D 109.5 . . ?
H01C C01A H01E 109.5 . . ?
H01D C01A H01E 109.5 . . ?
C00N C01C H01F 109.0 . . ?
C00N C01C H01G 109.0 . . ?
C00N C01C C01O 113.1(7) . . ?
H01F C01C H01G 107.8 . . ?
C01O C01C H01F 109.0 . . ?
C01O C01C H01G 109.0 . . ?
C00Y C01D H01T 109.5 . . ?
C00Y C01D H01U 109.5 . . ?
C00Y C01D H01V 109.5 . . ?
H01T C01D H01U 109.5 . . ?
H01T C01D H01V 109.5 . . ?
H01U C01D H01V 109.5 . . ?
C013 C01E H01W 108.9 . . ?
C013 C01E H01X 108.9 . . ?
C018 C01E C013 113.4(7) . . ?
C018 C01E H01W 108.9 . . ?
C018 C01E H01X 108.9 . . ?
H01W C01E H01X 107.7 . . ?
C00H C01F C00Y 110.8(6) . . ?
C00H C01F H01Y 106.7 . . ?
C00H C01F C01M 114.8(7) . . ?
C00Y C01F H01Y 106.7 . . ?
C01M C01F C00Y 110.7(6) . . ?
C01M C01F H01Y 106.7 . . ?
C00B C01G C00C 112.5(7) . . ?
C00B C01G C00P 106.8(6) . . ?
C00B C01G C012 108.9(6) . . ?
C00C C01G C012 108.3(6) . . ?
C00P C01G C00C 109.8(7) . . ?
C00P C01G C012 110.7(7) . . ?
O007 C01H C00N 121.3(8) . . ?
O007 C01H C01I 120.3(8) . . ?
C00N C01H C01I 118.4(8) . . ?
C01H C01I H01H 109.4 . . ?
C01H C01I H01I 109.4 . . ?
C01H C01I C01V 111.3(8) . . ?
H01H C01I H01I 108.0 . . ?
C01V C01I H01H 109.4 . . ?
C01V C01I H01I 109.4 . . ?
C00V C01K H01Z 109.5 . . ?
C00V C01K H 109.5 . . ?
C00V C01K HA 109.5 . . ?
H01Z C01K H 109.5 . . ?
H01Z C01K HA 109.5 . . ?
H C01K HA 109.5 . . ?
C00V C01L H01 109.5 . . ?
C00V C01L HB 109.5 . . ?
C00V C01L HC 109.5 . . ?
H01 C01L HB 109.5 . . ?
H01 C01L HC 109.5 . . ?
HB C01L HC 109.5 . . ?
C01F C01M H1 108.8 . . ?
C01F C01M HD 108.8 . . ?
H1 C01M HD 107.7 . . ?
C01P C01M C01F 113.8(7) . . ?
C01P C01M H1 108.8 . . ?
C01P C01M HD 108.8 . . ?
C020 C01N C01V 120.3(9) . . ?
C020 C01N C02J 115.8(11) . . ?
C02J C01N C01V 122.0(9) . . ?
C00E C01O H01J 109.2 . . ?
C00E C01O H01K 109.2 . . ?
C01C C01O C00E 111.9(7) . . ?
C01C C01O H01J 109.2 . . ?
C01C C01O H01K 109.2 . . ?
H01J C01O H01K 107.9 . . ?
O004 C01P C00T 121.6(8) . . ?
O004 C01P C01M 120.3(7) . . ?
C00T C01P C01M 118.0(7) . . ?
C00T C01Q C00Y 121.9(7) . . ?
C00T C01Q C011 117.5(7) . . ?
C011 C01Q C00Y 120.6(7) . . ?
C00F C01R C00U 109.8(7) . . ?
C00F C01R H2 109.7 . . ?
C00F C01R HE 109.7 . . ?
C00U C01R H2 109.7 . . ?
C00U C01R HE 109.7 . . ?
H2 C01R HE 108.2 . . ?
O001 C01S H3 109.5 . . ?
O001 C01S HF 109.5 . . ?
O001 C01S HG 109.5 . . ?
H3 C01S HF 109.5 . . ?
H3 C01S HG 109.5 . . ?
HF C01S HG 109.5 . . ?
C00L C01T H01L 109.5 . . ?
C00L C01T H01M 109.5 . . ?
C00L C01T H01N 109.5 . . ?
H01L C01T H01M 109.5 . . ?
H01L C01T H01N 109.5 . . ?
H01M C01T H01N 109.5 . . ?
C021 C01U C020 124.7(12) . . ?
C021 C01U O02E 115.2(12) . . ?
O02E C01U C020 120.0(13) . . ?
C01I C01V C019 106.4(9) . . ?
C01N C01V C019 110.2(7) . . ?
C01N C01V C01I 113.1(8) . . ?
C01N C01V C01Z 106.9(9) . . ?
C01Z C01V C019 111.6(9) . . ?
C01Z C01V C01I 108.6(8) . . ?
C00Z C01W H4 106.5 . . ?
C00Z C01W C01X 111.4(10) . . ?
C01X C01W H4 106.5 . . ?
C028 C01W C00Z 111.2(9) . . ?
C028 C01W H4 106.5 . . ?
C028 C01W C01X 114.2(10) . . ?
C01W C01X H5 109.5 . . ?
C01W C01X HH 109.5 . . ?
C01W C01X HI 109.5 . . ?
H5 C01X HH 109.5 . . ?
H5 C01X HI 109.5 . . ?
HH C01X HI 109.5 . . ?
C01V C01Z H01O 109.5 . . ?
C01V C01Z H01P 109.5 . . ?
C01V C01Z H01Q 109.5 . . ?
H01O C01Z H01P 109.5 . . ?
H01O C01Z H01Q 109.5 . . ?
H01P C01Z H01Q 109.5 . . ?
C01N C020 C01U 120.5(12) . . ?
C01N C020 H020 119.7 . . ?
C01U C020 H020 119.7 . . ?
C01U C021 C02L 120.6(13) . . ?
C02F C021 C01U 113.5(12) . . ?
C02F C021 C02L 124.5(13) . . ?
O003 C022 H02A 109.5 . . ?
O003 C022 H02B 109.5 . . ?
O003 C022 H02C 109.5 . . ?
H02A C022 H02B 109.5 . . ?
H02A C022 H02C 109.5 . . ?
H02B C022 H02C 109.5 . . ?
C00U C023 H023 110.1 . . ?
C00U C023 C02A 102.5(10) . . ?
C026 C023 C00U 112.6(8) . . ?
C026 C023 H023 110.1 . . ?
C026 C023 C02A 111.1(9) . . ?
C02A C023 H023 110.1 . . ?
C00U C024 H02N 109.5 . . ?
C00U C024 H02O 109.5 . . ?
C00U C024 H02P 109.5 . . ?
H02N C024 H02O 109.5 . . ?
H02N C024 H02P 109.5 . . ?
H02O C024 H02P 109.5 . . ?
C00Z C025 H025 118.7 . . ?
C00Z C025 C027 122.6(14) . . ?
C027 C025 H025 118.7 . . ?
C016 C026 C00K 123.0(8) . . ?
C016 C026 C023 120.6(8) . . ?
C023 C026 C00K 116.3(8) . . ?
C010 C027 C025 123.7(11) . . ?
C010 C027 C02D 117.6(11) . . ?
C025 C027 C02D 117.4(15) . . ?
C01W C028 H02Q 109.5 . . ?
C01W C028 H02R 109.5 . . ?
C01W C028 H02S 109.5 . . ?
H02Q C028 H02R 109.5 . . ?
H02Q C028 H02S 109.5 . . ?
H02R C028 H02S 109.5 . . ?
C00Z C029 O02B 114.0(13) . . ?
C02K C029 C00Z 121.0(13) . . ?
C02K C029 O02B 124.6(16) . . ?
C023 C02A H02T 108.5 . . ?
C023 C02A H02U 108.5 . . ?
H02T C02A H02U 107.5 . . ?
C02D C02A C023 115.1(10) . . ?
C02D C02A H02T 108.5 . . ?
C02D C02A H02U 108.5 . . ?
C14 O02B C029 117.5(17) . . ?
C019 C02C H02D 108.6 . . ?
C019 C02C H02E 108.6 . . ?
H02D C02C H02E 107.6 . . ?
C02H C02C C019 114.6(10) . . ?
C02H C02C H02D 108.6 . . ?
C02H C02C H02E 108.6 . . ?
O01B C02D C027 121.9(13) . . ?
O01B C02D C02A 120.4(11) . . ?
C02A C02D C027 117.7(12) . . ?
C01U O02E C4 120.4(15) . . ?
C021 C02F H02F 118.2 . . ?
C021 C02F C02J 123.6(13) . . ?
C02J C02F H02F 118.2 . . ?
O02G C02H C02C 120.2(13) . . ?
O02G C02H C02J 120.5(13) . . ?
C02J C02H C02C 119.2(11) . . ?
H02G C02I H02H 109.5 . . ?
H02G C02I H02I 109.5 . . ?
H02H C02I H02I 109.5 . . ?
C02L C02I H02G 109.5 . . ?
C02L C02I H02H 109.5 . . ?
C02L C02I H02I 109.5 . . ?
C01N C02J C02F 120.7(13) . . ?
C01N C02J C02H 119.1(11) . . ?
C02F C02J C02H 120.1(13) . . ?
C010 C02K C029 122.8(11) . . ?
C010 C02K H02V 118.6 . . ?
C029 C02K H02V 118.6 . . ?
C021 C02L H02L 109.5 . . ?
C021 C02L C02M 110.2(16) . . ?
C02I C02L C021 116.3(16) . . ?
C02I C02L H02L 109.5 . . ?
C02I C02L C02M 101(2) . . ?
C02M C02L H02L 109.5 . . ?
C02L C02M H02J 109.5 . . ?
C02L C02M H02K 109.5 . . ?
C02L C02M H02M 109.5 . . ?
H02J C02M H02K 109.5 . . ?
H02J C02M H02M 109.5 . . ?
H02K C02M H02M 109.5 . . ?
O02E C4 H4A 109.5 . . ?
O02E C4 H4B 109.5 . . ?
O02E C4 H4C 109.5 . . ?
H4A C4 H4B 109.5 . . ?
H4A C4 H4C 109.5 . . ?
H4B C4 H4C 109.5 . . ?

loop_
_geom_bond_atom_site_label_1
_geom_bond_atom_site_label_2
_geom_bond_distance
_geom_bond_site_symmetry_2
_geom_bond_publ_flag
O001 C00S 1.369(10) . ?
O001 C01S 1.399(10) . ?
O002 C009 1.213(11) . ?
O003 C00M 1.350(11) . ?
O003 C022 1.424(10) . ?
O004 C01P 1.243(10) . ?
O005 C00F 1.222(11) . ?
O006 C00D 1.244(10) . ?
O007 C01H 1.224(11) . ?
O008 C00I 1.210(12) . ?
C009 C00C 1.517(12) . ?
C009 C00E 1.499(13) . ?
C00A H00A 0.9300 . ?
C00A C00G 1.372(12) . ?
C00A C00W 1.408(12) . ?
C00B C00O 1.415(12) . ?
C00B C00W 1.386(11) . ?
C00B C01G 1.510(11) . ?
C00C H00B 0.9700 . ?
C00C H00C 0.9700 . ?
C00C C01G 1.564(11) . ?
C00D C00W 1.486(12) . ?
C00D C015 1.492(12) . ?
C00E C00J 1.542(11) . ?
C00E C017 1.509(11) . ?
C00E C01O 1.565(12) . ?
C00F C016 1.465(11) . ?
C00F C01R 1.509(13) . ?
C00G C00L 1.517(12) . ?
C00G C00M 1.424(11) . ?
C00H C013 1.539(11) . ?
C00H C01F 1.492(12) . ?
C00H C01J 1.349(14) . ?
C00I C00X 1.507(12) . ?
C00I C013 1.522(12) . ?
C00J H00D 0.9700 . ?
C00J H00E 0.9700 . ?
C00J C014 1.509(11) . ?
C00K H00I 0.9700 . ?
C00K H00J 0.9700 . ?
C00K C013 1.541(12) . ?
C00K C026 1.535(12) . ?
C00L H00L 0.9800 . ?
C00L C01A 1.522(12) . ?
C00L C01T 1.522(12) . ?
C00M C00O 1.375(12) . ?
C00N C014 1.359(13) . ?
C00N C01C 1.511(11) . ?
C00N C01H 1.468(12) . ?
C00O H00O 0.9300 . ?
C00P H00F 0.9600 . ?
C00P H00G 0.9600 . ?
C00P H00H 0.9600 . ?
C00P C01G 1.526(12) . ?
C00Q C00R 1.373(12) . ?
C00Q C00S 1.408(11) . ?
C00Q C00V 1.508(11) . ?
C00R H00R 0.9300 . ?
C00R C00T 1.420(12) . ?
C00S C011 1.386(12) . ?
C00T C01P 1.467(12) . ?
C00T C01Q 1.384(11) . ?
C00U C010 1.499(13) . ?
C00U C01R 1.542(13) . ?
C00U C023 1.542(14) . ?
C00U C024 1.552(13) . ?
C00V H00V 0.9800 . ?
C00V C01K 1.543(11) . ?
C00V C01L 1.531(14) . ?
C00X H00K 0.9700 . ?
C00X H00M 0.9700 . ?
C00X C00Y 1.555(11) . ?
C00Y C01D 1.541(12) . ?
C00Y C01F 1.557(11) . ?
C00Y C01Q 1.521(11) . ?
C00Z C01W 1.499(15) . ?
C00Z C025 1.352(18) . ?
C00Z C029 1.40(2) . ?
C010 C027 1.365(18) . ?
C010 C02K 1.383(15) . ?
C011 H011 0.9300 . ?
C011 C01Q 1.409(12) . ?
C012 H012 0.9800 . ?
C012 C015 1.501(10) . ?
C012 C017 1.542(11) . ?
C012 C01G 1.574(11) . ?
C013 C01E 1.534(12) . ?
C014 C019 1.522(13) . ?
C015 H01A 0.9700 . ?
C015 H01B 0.9700 . ?
C016 C018 1.522(13) . ?
C016 C026 1.331(13) . ?
C017 C01Y 1.361(13) . ?
C018 H01R 0.9700 . ?
C018 H01S 0.9700 . ?
C018 C01E 1.513(12) . ?
C019 H019 0.9800 . ?
C019 C01V 1.541(13) . ?
C019 C02C 1.605(19) . ?
C01A H01C 0.9600 . ?
C01A H01D 0.9600 . ?
C01A H01E 0.9600 . ?
O01B C02D 1.237(17) . ?
C01C H01F 0.9700 . ?
C01C H01G 0.9700 . ?
C01C C01O 1.522(11) . ?
C01D H01T 0.9600 . ?
C01D H01U 0.9600 . ?
C01D H01V 0.9600 . ?
C01E H01W 0.9700 . ?
C01E H01X 0.9700 . ?
C01F H01Y 0.9800 . ?
C01F C01M 1.520(10) . ?
C01H C01I 1.508(12) . ?
C01I H01H 0.9700 . ?
C01I H01I 0.9700 . ?
C01I C01V 1.525(14) . ?
C01K H01Z 0.9600 . ?
C01K H 0.9600 . ?
C01K HA 0.9600 . ?
C01L H01 0.9600 . ?
C01L HB 0.9600 . ?
C01L HC 0.9600 . ?
C01M H1 0.9700 . ?
C01M HD 0.9700 . ?
C01M C01P 1.487(12) . ?
C01N C01V 1.512(13) . ?
C01N C020 1.368(15) . ?
C01N C02J 1.393(19) . ?
C01O H01J 0.9700 . ?
C01O H01K 0.9700 . ?
C01R H2 0.9700 . ?
C01R HE 0.9700 . ?
C01S H3 0.9600 . ?
C01S HF 0.9600 . ?
C01S HG 0.9600 . ?
C01T H01L 0.9600 . ?
C01T H01M 0.9600 . ?
C01T H01N 0.9600 . ?
C01U C020 1.391(17) . ?
C01U C021 1.37(2) . ?
C01U O02E 1.378(18) . ?
C01V C01Z 1.522(16) . ?
C01W H4 0.9800 . ?
C01W C01X 1.517(16) . ?
C01W C028 1.477(19) . ?
C01X H5 0.9600 . ?
C01X HH 0.9600 . ?
C01X HI 0.9600 . ?
C01Z H01O 0.9600 . ?
C01Z H01P 0.9600 . ?
C01Z H01Q 0.9600 . ?
C020 H020 0.9300 . ?
C021 C02F 1.360(18) . ?
C021 C02L 1.51(2) . ?
C022 H02A 0.9600 . ?
C022 H02B 0.9600 . ?
C022 H02C 0.9600 . ?
C023 H023 0.9800 . ?
C023 C026 1.533(14) . ?
C023 C02A 1.62(2) . ?
C024 H02N 0.9600 . ?
C024 H02O 0.9600 . ?
C024 H02P 0.9600 . ?
C025 H025 0.9300 . ?
C025 C027 1.39(2) . ?
C027 C02D 1.533(18) . ?
C028 H02Q 0.9600 . ?
C028 H02R 0.9600 . ?
C028 H02S 0.9600 . ?
C029 O02B 1.41(2) . ?
C029 C02K 1.38(2) . ?
C02A H02T 0.9700 . ?
C02A H02U 0.9700 . ?
C02A C02D 1.50(2) . ?
O02B C14 1.38(3) . ?
C02C H02D 0.9700 . ?
C02C H02E 0.9700 . ?
C02C C02H 1.52(2) . ?
O02E C4 1.45(3) . ?
C02F H02F 0.9300 . ?
C02F C02J 1.403(18) . ?
O02G C02H 1.195(17) . ?
C02H C02J 1.50(2) . ?
C02I H02G 0.9600 . ?
C02I H02H 0.9600 . ?
C02I H02I 0.9600 . ?
C02I C02L 1.43(3) . ?
C02K H02V 0.9300 . ?
C02L H02L 0.9800 . ?
C02L C02M 1.55(3) . ?
C02M H02J 0.9600 . ?
C02M H02K 0.9600 . ?
C02M H02M 0.9600 . ?
C4 H4A 0.9600 . ?
C4 H4B 0.9600 . ?
C4 H4C 0.9600 . ?

loop_
_geom_torsion_atom_site_label_1
_geom_torsion_atom_site_label_2
_geom_torsion_atom_site_label_3
_geom_torsion_atom_site_label_4
_geom_torsion
_geom_torsion_site_symmetry_1
_geom_torsion_site_symmetry_2
_geom_torsion_site_symmetry_3
_geom_torsion_site_symmetry_4
_geom_torsion_publ_flag
O001 C00S C011 C01Q 176.9(8) . . . . ?
O002 C009 C00C C01G -146.6(8) . . . . ?
O002 C009 C00E C00J 19.9(12) . . . . ?
O002 C009 C00E C017 142.9(8) . . . . ?
O002 C009 C00E C01O -96.2(10) . . . . ?
O003 C00M C00O C00B 177.2(7) . . . . ?
O005 C00F C016 C018 2.7(12) . . . . ?
O005 C00F C016 C026 -175.5(9) . . . . ?
O005 C00F C01R C00U 144.5(8) . . . . ?
O006 C00D C00W C00A 1.2(13) . . . . ?
O006 C00D C00W C00B -177.6(8) . . . . ?
O006 C00D C015 C012 -154.7(8) . . . . ?
O007 C01H C01I C01V 144.0(9) . . . . ?
O008 C00I C00X C00Y -149.1(9) . . . . ?
O008 C00I C013 C00H 145.7(9) . . . . ?
O008 C00I C013 C00K 24.5(11) . . . . ?
O008 C00I C013 C01E -93.1(10) . . . . ?
C009 C00C C01G C00B 135.3(7) . . . . ?
C009 C00C C01G C00P -106.0(8) . . . . ?
C009 C00C C01G C012 14.9(10) . . . . ?
C009 C00E C00J C014 -69.3(10) . . . . ?
C009 C00E C017 C012 -7.8(10) . . . . ?
C009 C00E C017 C01Y 172.9(9) . . . . ?
C009 C00E C01O C01C 58.0(9) . . . . ?
C00A C00G C00L C01A 83.1(10) . . . . ?
C00A C00G C00L C01T -42.6(11) . . . . ?
C00A C00G C00M O003 -175.7(7) . . . . ?
C00A C00G C00M C00O 5.4(11) . . . . ?
C00C C009 C00E C00J -161.8(7) . . . . ?
C00C C009 C00E C017 -38.8(10) . . . . ?
C00C C009 C00E C01O 82.0(9) . . . . ?
C00E C009 C00C C01G 35.1(11) . . . . ?
C00E C00J C014 C00N -21.6(14) . . . . ?
C00E C00J C014 C019 160.0(9) . . . . ?
C00F C016 C018 C01E 166.8(7) . . . . ?
C00F C016 C026 C00K -177.1(9) . . . . ?
C00F C016 C026 C023 1.5(15) . . . . ?
C00G C00A C00W C00B 3.0(13) . . . . ?
C00G C00A C00W C00D -175.7(8) . . . . ?
C00G C00M C00O C00B -4.0(12) . . . . ?
C00H C013 C01E C018 -179.8(7) . . . . ?
C00H C01F C01M C01P -180.0(7) . . . . ?
C00I C00X C00Y C01D -107.0(8) . . . . ?
C00I C00X C00Y C01F 13.6(10) . . . . ?
C00I C00X C00Y C01Q 135.1(8) . . . . ?
C00I C013 C01E C018 60.0(9) . . . . ?
C00J C00E C017 C012 114.2(8) . . . . ?
C00J C00E C017 C01Y -65.1(11) . . . . ?
C00J C00E C01O C01C -59.4(9) . . . . ?
C00J C014 C019 C01V -153.6(9) . . . . ?
C00J C014 C019 C02C -32.5(16) . . . . ?
C00K C013 C01E C018 -59.2(9) . . . . ?
C00L C00G C00M O003 -1.9(10) . . . . ?
C00L C00G C00M C00O 179.2(7) . . . . ?
C00M C00G C00L C01A -90.2(8) . . . . ?
C00M C00G C00L C01T 144.1(8) . . . . ?
C00N C014 C019 C01V 28.1(16) . . . . ?
C00N C014 C019 C02C 149.2(13) . . . . ?
C00N C01C C01O C00E 45.6(10) . . . . ?
C00N C01H C01I C01V -35.2(12) . . . . ?
C00O C00B C00W C00A -1.2(11) . . . . ?
C00O C00B C00W C00D 177.5(8) . . . . ?
C00O C00B C01G C00C 37.5(10) . . . . ?
C00O C00B C01G C00P -83.0(9) . . . . ?
C00O C00B C01G C012 157.5(7) . . . . ?
C00Q C00R C00T C01P -177.8(9) . . . . ?
C00Q C00R C00T C01Q 0.6(14) . . . . ?
C00Q C00S C011 C01Q -1.6(14) . . . . ?
C00R C00Q C00S O001 -176.1(8) . . . . ?
C00R C00Q C00S C011 2.6(13) . . . . ?
C00R C00Q C00V C01K -40.6(12) . . . . ?
C00R C00Q C00V C01L 85.5(10) . . . . ?
C00R C00T C01P O004 0.9(14) . . . . ?
C00R C00T C01P C01M 177.0(8) . . . . ?
C00R C00T C01Q C00Y -177.6(8) . . . . ?
C00R C00T C01Q C011 0.5(13) . . . . ?
C00S C00Q C00R C00T -2.1(13) . . . . ?
C00S C00Q C00V C01K 144.2(8) . . . . ?
C00S C00Q C00V C01L -89.7(10) . . . . ?
C00S C011 C01Q C00T 0.0(14) . . . . ?
C00S C011 C01Q C00Y 178.1(8) . . . . ?
C00U C010 C027 C025 -167.8(19) . . . . ?
C00U C010 C027 C02D -1(3) . . . . ?
C00U C010 C02K C029 -178(2) . . . . ?
C00U C023 C026 C00K -157.3(9) . . . . ?
C00U C023 C026 C016 23.9(15) . . . . ?
C00U C023 C02A C02D -52.5(13) . . . . ?
C00V C00Q C00R C00T -177.4(8) . . . . ?
C00V C00Q C00S O001 -0.6(12) . . . . ?
C00V C00Q C00S C011 178.0(8) . . . . ?
C00W C00A C00G C00L -178.5(7) . . . . ?
C00W C00A C00G C00M -4.9(12) . . . . ?
C00W C00B C00O C00M 1.8(11) . . . . ?
C00W C00B C01G C00C -146.0(8) . . . . ?
C00W C00B C01G C00P 93.5(9) . . . . ?
C00W C00B C01G C012 -26.0(10) . . . . ?
C00W C00D C015 C012 28.7(11) . . . . ?
C00X C00I C013 C00H -39.9(10) . . . . ?
C00X C00I C013 C00K -161.1(7) . . . . ?
C00X C00I C013 C01E 81.2(9) . . . . ?
C00X C00Y C01F C00H -58.2(9) . . . . ?
C00X C00Y C01F C01M 173.2(7) . . . . ?
C00X C00Y C01Q C00T -146.1(8) . . . . ?
C00X C00Y C01Q C011 35.9(11) . . . . ?
C00Y C01F C01M C01P -53.6(10) . . . . ?
C00Z C025 C027 C010 -11(4) . . . . ?
C00Z C025 C027 C02D -178.0(17) . . . . ?
C00Z C029 O02B C14 173(3) . . . . ?
C00Z C029 C02K C010 -18(4) . . . . ?
C010 C00U C01R C00F 180.0(7) . . . . ?
C010 C00U C023 C026 -176.6(9) . . . . ?
C010 C00U C023 C02A 63.8(10) . . . . ?
C010 C027 C02D O01B -168.2(18) . . . . ?
C010 C027 C02D C02A 14(3) . . . . ?
C013 C00H C01F C00Y 56.8(10) . . . . ?
C013 C00H C01F C01M -176.9(7) . . . . ?
C013 C00I C00X C00Y 36.4(11) . . . . ?
C013 C00K C026 C016 -22.0(14) . . . . ?
C013 C00K C026 C023 159.3(10) . . . . ?
C014 C00N C01C C01O -18.3(13) . . . . ?
C014 C00N C01H O007 -174.7(10) . . . . ?
C014 C00N C01H C01I 4.5(14) . . . . ?
C014 C019 C01V C01I -56.0(12) . . . . ?
C014 C019 C01V C01N -178.9(9) . . . . ?
C014 C019 C01V C01Z 62.4(12) . . . . ?
C014 C019 C02C C02H -168.4(14) . . . . ?
C015 C00D C00W C00A 177.8(7) . . . . ?
C015 C00D C00W C00B -1.0(12) . . . . ?
C015 C012 C017 C00E -177.4(7) . . . . ?
C015 C012 C017 C01Y 1.9(11) . . . . ?
C015 C012 C01G C00B 51.8(9) . . . . ?
C015 C012 C01G C00C 174.4(7) . . . . ?
C015 C012 C01G C00P -65.3(9) . . . . ?
C016 C00F C01R C00U -36.1(11) . . . . ?
C016 C018 C01E C013 43.1(10) . . . . ?
C017 C00E C00J C014 167.5(8) . . . . ?
C017 C00E C01O C01C 179.5(7) . . . . ?
C017 C012 C015 C00D -179.6(7) . . . . ?
C017 C012 C01G C00B -179.9(7) . . . . ?
C017 C012 C01G C00C -57.3(9) . . . . ?
C017 C012 C01G C00P 63.0(8) . . . . ?
C018 C016 C026 C00K 4.8(15) . . . . ?
C018 C016 C026 C023 -176.5(10) . . . . ?
C019 C02C C02H O02G -167.6(16) . . . . ?
C019 C02C C02H C02J 9(3) . . . . ?
C01C C00N C014 C00J 5.8(15) . . . . ?
C01C C00N C014 C019 -175.8(9) . . . . ?
C01C C00N C01H O007 0.6(13) . . . . ?
C01C C00N C01H C01I 179.9(8) . . . . ?
C01D C00Y C01F C00H 61.9(9) . . . . ?
C01D C00Y C01F C01M -66.6(9) . . . . ?
C01D C00Y C01Q C00T 94.1(9) . . . . ?
C01D C00Y C01Q C011 -84.0(10) . . . . ?
C01F C00H C013 C00I -7.0(10) . . . . ?
C01F C00H C013 C00K 114.7(8) . . . . ?
C01F C00H C013 C01E -125.7(8) . . . . ?
C01F C00Y C01Q C00T -25.9(11) . . . . ?
C01F C00Y C01Q C011 156.1(8) . . . . ?
C01F C01M C01P O004 -155.2(8) . . . . ?
C01F C01M C01P C00T 28.6(11) . . . . ?
C01G C00B C00O C00M 178.5(7) . . . . ?
C01G C00B C00W C00A -177.8(8) . . . . ?
C01G C00B C00W C00D 0.9(12) . . . . ?
C01G C012 C015 C00D -54.7(9) . . . . ?
C01G C012 C017 C00E 56.5(9) . . . . ?
C01G C012 C017 C01Y -124.2(9) . . . . ?
C01H C00N C014 C00J -179.2(8) . . . . ?
C01H C00N C014 C019 -0.9(16) . . . . ?
C01H C00N C01C C01O 166.5(8) . . . . ?
C01H C01I C01V C019 59.1(10) . . . . ?
C01H C01I C01V C01N -179.8(8) . . . . ?
C01H C01I C01V C01Z -61.2(11) . . . . ?
C01J C00H C013 C00I 173.2(9) . . . . ?
C01J C00H C013 C00K -65.2(11) . . . . ?
C01J C00H C013 C01E 54.4(10) . . . . ?
C01J C00H C01F C00Y -123.3(9) . . . . ?
C01J C00H C01F C01M 3.0(12) . . . . ?
C01O C00E C00J C014 46.9(11) . . . . ?
C01O C00E C017 C012 -126.9(7) . . . . ?
C01O C00E C017 C01Y 53.8(11) . . . . ?
C01P C00T C01Q C00Y 0.7(13) . . . . ?
C01P C00T C01Q C011 178.8(9) . . . . ?
C01Q C00T C01P O004 -177.5(9) . . . . ?
C01Q C00T C01P C01M -1.4(13) . . . . ?
C01Q C00Y C01F C00H 179.5(7) . . . . ?
C01Q C00Y C01F C01M 51.0(10) . . . . ?
C01R C00F C016 C018 -176.7(8) . . . . ?
C01R C00F C016 C026 5.1(13) . . . . ?
C01R C00U C010 C027 -161.7(17) . . . . ?
C01R C00U C010 C02K 36.4(18) . . . . ?
C01R C00U C023 C026 -53.2(12) . . . . ?
C01R C00U C023 C02A -172.7(7) . . . . ?
C01S O001 C00S C00Q 175.5(8) . . . . ?
C01S O001 C00S C011 -3.2(13) . . . . ?
C01U C021 C02F C02J 5(3) . . . . ?
C01U C021 C02L C02I -173.1(17) . . . . ?
C01U C021 C02L C02M 72(2) . . . . ?
C01V C019 C02C C02H -44.6(19) . . . . ?
C01V C01N C020 C01U 172.0(14) . . . . ?
C01V C01N C02J C02F -175.0(17) . . . . ?
C01V C01N C02J C02H 1(3) . . . . ?
C01W C00Z C025 C027 -173.7(18) . . . . ?
C01W C00Z C029 O02B 15(3) . . . . ?
C01W C00Z C029 C02K -172(2) . . . . ?
C020 C01N C01V C019 156.9(12) . . . . ?
C020 C01N C01V C01I 38.0(15) . . . . ?
C020 C01N C01V C01Z -81.5(14) . . . . ?
C020 C01N C02J C02F -10(3) . . . . ?
C020 C01N C02J C02H 165.3(16) . . . . ?
C020 C01U C021 C02F -8(3) . . . . ?
C020 C01U C021 C02L -175.4(19) . . . . ?
C020 C01U O02E C4 -20(4) . . . . ?
C021 C01U C020 C01N 2(3) . . . . ?
C021 C01U O02E C4 160(3) . . . . ?
C021 C02F C02J C01N 4(3) . . . . ?
C021 C02F C02J C02H -171.2(19) . . . . ?
C022 O003 C00M C00G 177.6(7) . . . . ?
C022 O003 C00M C00O -3.5(11) . . . . ?
C023 C00U C010 C027 -41(2) . . . . ?
C023 C00U C010 C02K 156.6(16) . . . . ?
C023 C00U C01R C00F 58.5(10) . . . . ?
C023 C02A C02D O01B -162.6(13) . . . . ?
C023 C02A C02D C027 15(2) . . . . ?
C024 C00U C010 C027 81(2) . . . . ?
C024 C00U C010 C02K -81.4(18) . . . . ?
C024 C00U C01R C00F -62.4(11) . . . . ?
C024 C00U C023 C026 64.5(13) . . . . ?
C024 C00U C023 C02A -55.0(11) . . . . ?
C025 C00Z C01W C01X 89.1(15) . . . . ?
C025 C00Z C01W C028 -39.6(18) . . . . ?
C025 C00Z C029 O02B -170.4(19) . . . . ?
C025 C00Z C029 C02K 2(3) . . . . ?
C025 C027 C02D O01B -1(3) . . . . ?
C025 C027 C02D C02A -178.3(18) . . . . ?
C026 C00K C013 C00H 168.5(8) . . . . ?
C026 C00K C013 C00I -70.2(10) . . . . ?
C026 C00K C013 C01E 47.0(11) . . . . ?
C026 C016 C018 C01E -15.0(13) . . . . ?
C026 C023 C02A C02D -173.1(10) . . . . ?
C027 C010 C02K C029 19(3) . . . . ?
C029 C00Z C01W C01X -97.1(17) . . . . ?
C029 C00Z C01W C028 134.2(17) . . . . ?
C029 C00Z C025 C027 12(3) . . . . ?
C02A C023 C026 C00K -42.9(14) . . . . ?
C02A C023 C026 C016 138.3(10) . . . . ?
O02B C029 C02K C010 153(2) . . . . ?
C02C C019 C01V C01I -178.6(9) . . . . ?
C02C C019 C01V C01N 58.4(12) . . . . ?
C02C C019 C01V C01Z -60.3(11) . . . . ?
C02C C02H C02J C01N 15(3) . . . . ?
C02C C02H C02J C02F -169(2) . . . . ?
O02E C01U C020 C01N -177.0(19) . . . . ?
O02E C01U C021 C02F 171(2) . . . . ?
O02E C01U C021 C02L 4(3) . . . . ?
C02F C021 C02L C02I 21(3) . . . . ?
C02F C021 C02L C02M -93(2) . . . . ?
O02G C02H C02J C01N -168.9(18) . . . . ?
O02G C02H C02J C02F 7(3) . . . . ?
C02J C01N C01V C019 -39.2(18) . . . . ?
C02J C01N C01V C01I -158.2(14) . . . . ?
C02J C01N C01V C01Z 82.3(16) . . . . ?
C02J C01N C020 C01U 7(2) . . . . ?
C02K C010 C027 C025 -4(3) . . . . ?
C02K C010 C027 C02D 162(2) . . . . ?
C02K C029 O02B C14 1(5) . . . . ?
C02L C021 C02F C02J 171(2) . . . . ?

loop_
_exptl_oxdiff_crystal_face_indexfrac_h
_exptl_oxdiff_crystal_face_indexfrac_k
_exptl_oxdiff_crystal_face_indexfrac_l
_exptl_oxdiff_crystal_face_x
_exptl_oxdiff_crystal_face_y
_exptl_oxdiff_crystal_face_z
-0.1435 -0.4079 23.7008 0.2320 0.9726 0.0145
-0.1052 2.4112 -20.0348 0.1793 -0.9556 -0.2336
0.2331 0.9488 -23.2399 -0.1289 -0.9911 -0.0324
0.0573 -0.9399 23.2145 0.1280 0.9858 0.1090
0.8016 -1.8341 20.4271 -0.0753 0.9242 0.3745
-0.1390 4.6861 4.7831 0.9099 -0.1171 -0.3980
-0.2330 -3.3053 17.1046 -0.3760 0.9024 0.2106
-3.9358 -0.9947 2.5926 -0.1162 0.2198 -0.9686
-0.0802 0.4039 -23.7172 -0.2312 -0.9701 -0.0738
-0.2212 3.5344 -14.8762 0.4496 -0.8229 -0.3475
-0.3905 -4.7257 6.7122 -0.7652 0.5843 0.2702
0.4021 4.9840 2.8199 0.9344 -0.2219 -0.2788
-0.1528 -4.8813 -2.6840 -0.9160 0.2173 0.3373
0.2578 4.4966 -8.9642 0.6959 -0.6571 -0.2897

loop_
_smtbx_masks_void_nr
_smtbx_masks_void_average_x
_smtbx_masks_void_average_y
_smtbx_masks_void_average_z
_smtbx_masks_void_volume
_smtbx_masks_void_count_electrons
_smtbx_masks_void_content
1 0.192 0.252 0.404 53.2 7.9 ?
